data_1568291
loop_
_publ_author_name
'Tang, Chunlin'
'Song, Lijuan'
'Zhou, Kang'
'Ren, Peng'
'Zhao, Engui'
'He, Zikai'

_publ_section_title
;
 Manipulating D-A interaction to achieve stable photoinduced organic
 radicals in triphenylphosphine crystals.
;
_journal_issue 7
_journal_name_full 'Chemical science'
_journal_page_first 1871
_journal_page_last 1877
_journal_paper_doi 10.1039/d2sc05753k
_journal_volume 14
_journal_year 2023
_chemical_formula_moiety 'C20 H18 Cl2 N P'
_chemical_formula_sum 'C20 H18 Cl2 N P'
_chemical_formula_weight 374.22
_space_group_crystal_system monoclinic
_space_group_IT_number 14
_space_group_name_Hall '-P 2ybc'
_space_group_name_H-M_alt 'P 1 21/c 1'
_atom_sites_solution_hydrogens geom
_atom_sites_solution_primary direct
_audit_block_doi 10.5517/ccdc.csd.cc2d9w3q
_audit_creation_date 2021-03-29
_audit_creation_method
;
Olex2 1.3
(compiled 2020.02.04 svn.rd84adfe8 for OlexSys, GUI svn.r6032)
;
_audit_update_record
;
2022-10-19 deposited with the CCDC.	2023-01-18 downloaded from the CCDC.
;
_cell_angle_alpha 90
_cell_angle_beta 98.7984(12)
_cell_angle_gamma 90
_cell_formula_units_Z 4
_cell_length_a 9.69861(12)
_cell_length_b 9.76722(15)
_cell_length_c 20.1618(3)
_cell_measurement_reflns_used 9284
_cell_measurement_temperature 100.01(10)
_cell_measurement_theta_max 76.1080
_cell_measurement_theta_min 4.4480
_cell_volume 1887.42(5)
_computing_cell_refinement 'CrysAlisPro 1.171.40.84a (Rigaku OD, 2020)'
_computing_data_collection 'CrysAlisPro 1.171.40.84a (Rigaku OD, 2020)'
_computing_data_reduction 'CrysAlisPro 1.171.40.84a (Rigaku OD, 2020)'
_computing_molecular_graphics 'Olex2 1.3 (Dolomanov et al., 2009)'
_computing_publication_material 'Olex2 1.3 (Dolomanov et al., 2009)'
_computing_structure_refinement 'SHELXL 2017/1 (Sheldrick, 2015)'
_computing_structure_solution 'SHELXS  (Sheldrick, 2008)'
_diffrn_ambient_environment N~2~
_diffrn_ambient_temperature 100.01(10)
_diffrn_detector 'Hybrid Pixel Array Detector'
_diffrn_detector_area_resol_mean 10.0000
_diffrn_detector_type HyPix
_diffrn_measured_fraction_theta_full 0.995
_diffrn_measured_fraction_theta_max 0.941
_diffrn_measurement_details
;
List of Runs (angles in degrees, time in seconds):

  # Type    Start    End  Width  t~exp~   \w     \q     \k     \f   Frames
#--------------------------------------------------------------------------
  1  \w     44.00  95.00   0.50    0.05    --   46.87  74.00 109.00  102
  2  \w     85.00 174.00   0.50    0.05    --  107.00  74.00 109.00  178
  3  \w     81.00 106.00   0.50    0.05    --  107.00 -94.00 -90.00   50
  4  \w     44.00 130.00   0.50    0.05    --  107.00 -74.00 -18.00  172
  5  \w     36.00  62.00   0.50    0.05    --  107.00 -94.00 -90.00   52
  6  \w     35.00  60.00   0.50    0.05    --  107.00-125.00-150.00   50
  7  \w     35.00 104.00   0.50    0.05    --  107.00 -94.00-180.00  138
  8  \w    -22.00  66.00   0.50    0.05    --   46.87 -74.00 -18.00  176
  9  \w     35.00  95.00   0.50    0.05    --  107.00 -94.00 150.00  120
 10  \w    -62.00  21.00   0.50    0.05    --  -46.87  74.00 109.00  166
 11  \w    -73.00 -48.00   0.50    0.05    -- -102.00  74.00 109.00   50
 12  \w   -162.00-136.00   0.50    0.05    -- -102.00 -74.00 -18.00   52
 13  \w   -173.00 -86.00   0.50    0.05    -- -102.00 -61.00  30.00  174
 14  \w   -115.00 -74.00   0.50    0.05    --  -46.87-125.00 120.00   82
 15  \w   -104.00 -74.00   0.50    0.05    --  -46.87-125.00 150.00   60
 16  \w   -166.00 -84.00   0.50    0.05    -- -102.00 -94.00  60.00  164
;
_diffrn_measurement_device 'four-circle diffractometer'
_diffrn_measurement_device_type 'XtaLAB Synergy R, DW system, HyPix'
_diffrn_measurement_method '\w scans'
_diffrn_orient_matrix_type 'CrysAlisPro convention (1999,Acta A55,543-557)'
_diffrn_orient_matrix_UB_11 0.0547287000
_diffrn_orient_matrix_UB_12 0.0905372000
_diffrn_orient_matrix_UB_13 -0.0528741000
_diffrn_orient_matrix_UB_21 0.0752246000
_diffrn_orient_matrix_UB_22 0.0920869000
_diffrn_orient_matrix_UB_23 0.0562383000
_diffrn_orient_matrix_UB_31 0.1310259000
_diffrn_orient_matrix_UB_32 -0.0906778000
_diffrn_orient_matrix_UB_33 0.0043434000
_diffrn_radiation_monochromator mirror
_diffrn_radiation_probe x-ray
_diffrn_radiation_type 'Cu K\a'
_diffrn_radiation_wavelength 1.54184
_diffrn_reflns_av_R_equivalents 0.0305
_diffrn_reflns_av_unetI/netI 0.0247
_diffrn_reflns_Laue_measured_fraction_full 0.995
_diffrn_reflns_Laue_measured_fraction_max 0.941
_diffrn_reflns_limit_h_max 12
_diffrn_reflns_limit_h_min -11
_diffrn_reflns_limit_k_max 4
_diffrn_reflns_limit_k_min -11
_diffrn_reflns_limit_l_max 25
_diffrn_reflns_limit_l_min -25
_diffrn_reflns_number 11393
_diffrn_reflns_point_group_measured_fraction_full 0.995
_diffrn_reflns_point_group_measured_fraction_max 0.941
_diffrn_reflns_theta_full 67.684
_diffrn_reflns_theta_max 76.561
_diffrn_reflns_theta_min 4.438
_diffrn_source 'Rotating-anode X-ray tube'
_diffrn_source_type 'Rigaku (Cu) X-ray Source'
_exptl_absorpt_coefficient_mu 3.887
_exptl_absorpt_correction_T_max 1.00000
_exptl_absorpt_correction_T_min 0.21839
_exptl_absorpt_correction_type multi-scan
_exptl_absorpt_process_details
;
CrysAlisPro 1.171.40.84a (Rigaku Oxford Diffraction, 2020)
Empirical absorption correction using spherical harmonics,
implemented in SCALE3 ABSPACK scaling algorithm.
;
_exptl_crystal_colour 'clear colourless'
_exptl_crystal_colour_lustre clear
_exptl_crystal_colour_primary colourless
_exptl_crystal_density_diffrn 1.317
_exptl_crystal_description prism
_exptl_crystal_F_000 776
_exptl_crystal_size_max 3
_exptl_crystal_size_mid 1
_exptl_crystal_size_min 1
_refine_diff_density_max 0.585
_refine_diff_density_min -0.515
_refine_diff_density_rms 0.078
_refine_ls_extinction_method none
_refine_ls_goodness_of_fit_ref 1.075
_refine_ls_hydrogen_treatment constr
_refine_ls_matrix_type full
_refine_ls_number_parameters 219
_refine_ls_number_reflns 3747
_refine_ls_number_restraints 0
_refine_ls_restrained_S_all 1.075
_refine_ls_R_factor_all 0.0512
_refine_ls_R_factor_gt 0.0463
_refine_ls_shift/su_max 0.000
_refine_ls_shift/su_mean 0.000
_refine_ls_structure_factor_coef Fsqd
_refine_ls_weighting_details 'w=1/[\s^2^(Fo^2^)+(0.0722P)^2^+2.3048P] where P=(Fo^2^+2Fc^2^)/3'
_refine_ls_weighting_scheme calc
_refine_ls_wR_factor_gt 0.1265
_refine_ls_wR_factor_ref 0.1358
_reflns_Friedel_coverage 0.000
_reflns_number_gt 3580
_reflns_number_total 3747
_reflns_threshold_expression 'I > 2\s(I)'
_cod_data_source_file d2sc05753k3.cif
_cod_data_source_block CP-DMA
_cod_depositor_comments 'Adding full bibliography for 1568291--1568295.cif.'
_cod_database_code 1568291
_shelx_shelxl_version_number 2017/1
_chemical_oxdiff_formula 'C H P Cl N'
_shelx_space_group_comment
;
The symmetry employed for this shelxl refinement is uniquely defined
by the following loop, which should always be used as a source of
symmetry information in preference to the above space-group names.
They are only intended as comments.
;
_shelx_estimated_absorpt_t_max 0.112
_shelx_estimated_absorpt_t_min 0.030
_reflns_odcompleteness_completeness 99.75
_reflns_odcompleteness_iscentric 1
_reflns_odcompleteness_theta 66.97
_olex2_refinement_description
;
1. Fixed Uiso
 At 1.2 times of:
  All C(H) groups
 At 1.5 times of:
  All C(H,H,H) groups
2.a Aromatic/amide H refined with riding coordinates:
 C15(H15), C14(H14), C3(H3), C17(H17), C8(H8), C11(H11), C18(H18), C9(H9),
 C12(H12), C2(H2), C5(H5), C6(H6)
2.b Idealised Me refined as rotating group:
 C19(H19A,H19B,H19C), C20(H20A,H20B,H20C)
;
_olex2_submission_special_instructions 'No special instructions were received'
_oxdiff_exptl_absorpt_empirical_details
;
Empirical correction (ABSPACK) includes:
- Absorption correction using spherical harmonics
- Frame scaling
;
_oxdiff_exptl_absorpt_empirical_full_max 4.638
_oxdiff_exptl_absorpt_empirical_full_min 0.518

loop_
_space_group_symop_operation_xyz
'x, y, z'
'-x, y+1/2, -z+1/2'
'-x, -y, -z'
'x, -y-1/2, z-1/2'

loop_
_atom_site_label
_atom_site_type_symbol
_atom_site_fract_x
_atom_site_fract_y
_atom_site_fract_z
_atom_site_U_iso_or_equiv
_atom_site_adp_type
_atom_site_occupancy
_atom_site_site_symmetry_order
_atom_site_calc_flag
_atom_site_refinement_flags_posn
_atom_site_refinement_flags_adp
_atom_site_refinement_flags_occupancy
_atom_site_disorder_assembly
_atom_site_disorder_group
P1 P 0.28553(6) 0.56165(6) 0.31363(3) 0.02040(17) Uani 1 1 d . . . . .
Cl2 Cl 0.17585(7) -0.07752(6) 0.33431(3) 0.03081(18) Uani 1 1 d . . . . .
Cl1 Cl 0.29557(8) 0.62076(7) 0.00045(3) 0.0409(2) Uani 1 1 d . . . . .
C15 C 0.7175(2) 0.5868(2) 0.34946(11) 0.0213(5) Uani 1 1 d . . . . .
H15 H 0.791097 0.579180 0.325062 0.026 Uiso 1 1 calc R U . . .
C16 C 0.7461(2) 0.6149(2) 0.41851(11) 0.0208(4) Uani 1 1 d . . . . .
C14 C 0.5818(2) 0.5701(2) 0.31676(11) 0.0212(5) Uani 1 1 d . . . . .
H14 H 0.566422 0.550151 0.271127 0.025 Uiso 1 1 calc R U . . .
C3 C 0.2759(2) 0.7007(2) 0.19279(12) 0.0221(5) Uani 1 1 d . . . . .
H3 H 0.263090 0.777044 0.218734 0.026 Uiso 1 1 calc R U . . .
C4 C 0.2941(2) 0.5726(2) 0.22345(11) 0.0206(4) Uani 1 1 d . . . . .
C7 C 0.2593(2) 0.3770(2) 0.32281(11) 0.0189(4) Uani 1 1 d . . . . .
C17 C 0.6301(2) 0.6267(2) 0.45324(11) 0.0242(5) Uani 1 1 d . . . . .
H17 H 0.644737 0.643989 0.499144 0.029 Uiso 1 1 calc R U . . .
C13 C 0.4676(2) 0.5828(2) 0.35137(11) 0.0199(4) Uani 1 1 d . . . . .
C8 C 0.1276(2) 0.3223(3) 0.29809(11) 0.0244(5) Uani 1 1 d . . . . .
H8 H 0.056958 0.380693 0.278738 0.029 Uiso 1 1 calc R U . . .
C11 C 0.3349(2) 0.1493(3) 0.35906(11) 0.0238(5) Uani 1 1 d . . . . .
H11 H 0.403444 0.091028 0.380507 0.029 Uiso 1 1 calc R U . . .
C18 C 0.4957(2) 0.6128(2) 0.41969(11) 0.0223(5) Uani 1 1 d . . . . .
H18 H 0.421478 0.623828 0.443455 0.027 Uiso 1 1 calc R U . . .
C10 C 0.2053(2) 0.0984(2) 0.33190(11) 0.0209(4) Uani 1 1 d . . . . .
N1 N 0.8811(2) 0.6286(2) 0.45158(10) 0.0308(5) Uani 1 1 d . . . . .
C1 C 0.2952(2) 0.6030(3) 0.08645(12) 0.0262(5) Uani 1 1 d . . . . .
C9 C 0.1005(2) 0.1847(3) 0.30176(11) 0.0250(5) Uani 1 1 d . . . . .
H9 H 0.013206 0.149911 0.284307 0.030 Uiso 1 1 calc R U . . .
C12 C 0.3614(2) 0.2875(2) 0.35397(11) 0.0207(4) Uani 1 1 d . . . . .
H12 H 0.448900 0.321587 0.371615 0.025 Uiso 1 1 calc R U . . .
C2 C 0.2766(2) 0.7168(2) 0.12444(12) 0.0241(5) Uani 1 1 d . . . . .
H2 H 0.264701 0.802895 0.104652 0.029 Uiso 1 1 calc R U . . .
C5 C 0.3139(3) 0.4594(2) 0.18297(12) 0.0262(5) Uani 1 1 d . . . . .
H5 H 0.326667 0.373010 0.202319 0.031 Uiso 1 1 calc R U . . .
C6 C 0.3146(3) 0.4743(3) 0.11480(12) 0.0293(5) Uani 1 1 d . . . . .
H6 H 0.328076 0.398837 0.088426 0.035 Uiso 1 1 calc R U . . .
C19 C 0.9939(3) 0.6369(3) 0.41147(14) 0.0389(7) Uani 1 1 d . . . . .
H19A H 0.992435 0.556948 0.383665 0.058 Uiso 1 1 calc R U . . .
H19B H 1.081749 0.642006 0.440687 0.058 Uiso 1 1 calc R U . . .
H19C H 0.981811 0.717104 0.383683 0.058 Uiso 1 1 calc R U . . .
C20 C 0.9054(3) 0.6964(4) 0.51646(13) 0.0410(7) Uani 1 1 d . . . . .
H20A H 0.872510 0.789082 0.511667 0.061 Uiso 1 1 calc R U . . .
H20B H 1.003440 0.696136 0.533318 0.061 Uiso 1 1 calc R U . . .
H20C H 0.856171 0.648612 0.547272 0.061 Uiso 1 1 calc R U . . .

loop_
_atom_site_aniso_label
_atom_site_aniso_U_11
_atom_site_aniso_U_22
_atom_site_aniso_U_33
_atom_site_aniso_U_23
_atom_site_aniso_U_13
_atom_site_aniso_U_12
P1 0.0191(3) 0.0195(3) 0.0227(3) -0.0001(2) 0.0033(2) 0.0027(2)
Cl2 0.0413(3) 0.0243(3) 0.0241(3) -0.0002(2) -0.0036(2) -0.0120(2)
Cl1 0.0619(4) 0.0388(4) 0.0207(3) 0.0051(2) 0.0021(3) -0.0013(3)
C15 0.0220(11) 0.0224(11) 0.0205(11) 0.0005(8) 0.0064(8) -0.0015(9)
C16 0.0227(10) 0.0177(11) 0.0221(11) 0.0015(8) 0.0036(8) -0.0037(8)
C14 0.0247(11) 0.0207(11) 0.0185(10) 0.0005(8) 0.0045(8) -0.0003(8)
C3 0.0163(9) 0.0202(11) 0.0288(11) -0.0011(9) 0.0005(8) 0.0007(8)
C4 0.0163(10) 0.0207(11) 0.0237(11) 0.0004(8) -0.0007(8) 0.0011(8)
C7 0.0162(10) 0.0208(11) 0.0198(10) 0.0001(8) 0.0030(8) -0.0010(8)
C17 0.0284(11) 0.0280(12) 0.0169(10) -0.0034(9) 0.0057(8) -0.0052(9)
C13 0.0228(10) 0.0148(10) 0.0227(11) -0.0002(8) 0.0050(8) 0.0001(8)
C8 0.0157(10) 0.0305(13) 0.0250(11) 0.0011(9) -0.0032(8) 0.0028(9)
C11 0.0183(10) 0.0277(12) 0.0233(11) 0.0026(9) -0.0033(8) 0.0004(9)
C18 0.0239(11) 0.0208(11) 0.0235(11) -0.0031(9) 0.0082(8) -0.0048(9)
C10 0.0230(11) 0.0230(11) 0.0165(10) -0.0006(8) 0.0026(8) -0.0059(9)
N1 0.0254(10) 0.0430(13) 0.0243(10) -0.0032(9) 0.0046(8) -0.0054(9)
C1 0.0251(11) 0.0296(13) 0.0220(11) 0.0019(9) -0.0022(8) -0.0050(9)
C9 0.0176(10) 0.0326(13) 0.0235(11) -0.0030(9) -0.0010(8) -0.0055(9)
C12 0.0138(9) 0.0216(11) 0.0261(11) 0.0004(9) 0.0006(8) -0.0016(8)
C2 0.0179(10) 0.0225(12) 0.0301(12) 0.0080(9) -0.0024(8) 0.0003(9)
C5 0.0337(12) 0.0186(11) 0.0258(12) 0.0028(9) 0.0023(9) 0.0027(9)
C6 0.0406(13) 0.0203(12) 0.0265(12) -0.0033(9) 0.0030(10) -0.0036(10)
C19 0.0212(11) 0.0589(19) 0.0370(14) -0.0042(13) 0.0053(10) -0.0095(12)
C20 0.0297(13) 0.064(2) 0.0268(13) -0.0096(13) -0.0024(10) -0.0052(13)

loop_
_atom_type_symbol
_atom_type_description
_atom_type_scat_dispersion_real
_atom_type_scat_dispersion_imag
_atom_type_scat_source
C C 0.0181 0.0091 'International Tables Vol C Tables 4.2.6.8 and 6.1.1.4'
H H 0.0000 0.0000 'International Tables Vol C Tables 4.2.6.8 and 6.1.1.4'
Cl Cl 0.3639 0.7018 'International Tables Vol C Tables 4.2.6.8 and 6.1.1.4'
N N 0.0311 0.0180 'International Tables Vol C Tables 4.2.6.8 and 6.1.1.4'
P P 0.2955 0.4335 'International Tables Vol C Tables 4.2.6.8 and 6.1.1.4'

loop_
_geom_angle_atom_site_label_1
_geom_angle_atom_site_label_2
_geom_angle_atom_site_label_3
_geom_angle
_geom_angle_site_symmetry_1
_geom_angle_site_symmetry_3
_geom_angle_publ_flag
C7 P1 C4 100.67(10) . . ?
C13 P1 C4 102.63(10) . . ?
C13 P1 C7 102.11(10) . . ?
C16 C15 H15 119.2 . . ?
C14 C15 H15 119.2 . . ?
C14 C15 C16 121.6(2) . . ?
C15 C16 C17 117.0(2) . . ?
N1 C16 C15 121.8(2) . . ?
N1 C16 C17 121.2(2) . . ?
C15 C14 H14 119.4 . . ?
C15 C14 C13 121.1(2) . . ?
C13 C14 H14 119.4 . . ?
C4 C3 H3 119.3 . . ?
C2 C3 H3 119.3 . . ?
C2 C3 C4 121.5(2) . . ?
C3 C4 P1 117.99(17) . . ?
C3 C4 C5 117.9(2) . . ?
C5 C4 P1 124.08(17) . . ?
C8 C7 P1 118.12(17) . . ?
C12 C7 P1 124.12(16) . . ?
C12 C7 C8 117.8(2) . . ?
C16 C17 H17 119.6 . . ?
C18 C17 C16 120.7(2) . . ?
C18 C17 H17 119.6 . . ?
C14 C13 P1 124.77(17) . . ?
C18 C13 P1 117.81(16) . . ?
C18 C13 C14 117.4(2) . . ?
C7 C8 H8 119.2 . . ?
C9 C8 C7 121.6(2) . . ?
C9 C8 H8 119.2 . . ?
C10 C11 H11 120.3 . . ?
C12 C11 H11 120.3 . . ?
C12 C11 C10 119.3(2) . . ?
C17 C18 C13 122.2(2) . . ?
C17 C18 H18 118.9 . . ?
C13 C18 H18 118.9 . . ?
C11 C10 Cl2 119.04(18) . . ?
C11 C10 C9 121.0(2) . . ?
C9 C10 Cl2 119.90(17) . . ?
C16 N1 C19 118.3(2) . . ?
C16 N1 C20 119.4(2) . . ?
C20 N1 C19 116.2(2) . . ?
C2 C1 Cl1 119.53(19) . . ?
C2 C1 C6 121.7(2) . . ?
C6 C1 Cl1 118.77(19) . . ?
C8 C9 C10 119.0(2) . . ?
C8 C9 H9 120.5 . . ?
C10 C9 H9 120.5 . . ?
C7 C12 H12 119.4 . . ?
C11 C12 C7 121.2(2) . . ?
C11 C12 H12 119.4 . . ?
C3 C2 H2 120.6 . . ?
C1 C2 C3 118.8(2) . . ?
C1 C2 H2 120.6 . . ?
C4 C5 H5 119.5 . . ?
C6 C5 C4 121.1(2) . . ?
C6 C5 H5 119.5 . . ?
C1 C6 C5 119.1(2) . . ?
C1 C6 H6 120.5 . . ?
C5 C6 H6 120.5 . . ?
N1 C19 H19A 109.5 . . ?
N1 C19 H19B 109.5 . . ?
N1 C19 H19C 109.5 . . ?
H19A C19 H19B 109.5 . . ?
H19A C19 H19C 109.5 . . ?
H19B C19 H19C 109.5 . . ?
N1 C20 H20A 109.5 . . ?
N1 C20 H20B 109.5 . . ?
N1 C20 H20C 109.5 . . ?
H20A C20 H20B 109.5 . . ?
H20A C20 H20C 109.5 . . ?
H20B C20 H20C 109.5 . . ?

loop_
_geom_bond_atom_site_label_1
_geom_bond_atom_site_label_2
_geom_bond_distance
_geom_bond_site_symmetry_2
_geom_bond_publ_flag
P1 C4 1.836(2) . ?
P1 C7 1.834(2) . ?
P1 C13 1.824(2) . ?
Cl2 C10 1.744(2) . ?
Cl1 C1 1.743(2) . ?
C15 H15 0.9300 . ?
C15 C16 1.404(3) . ?
C15 C14 1.388(3) . ?
C16 C17 1.418(3) . ?
C16 N1 1.381(3) . ?
C14 H14 0.9300 . ?
C14 C13 1.402(3) . ?
C3 H3 0.9300 . ?
C3 C4 1.395(3) . ?
C3 C2 1.388(3) . ?
C4 C5 1.405(3) . ?
C7 C8 1.403(3) . ?
C7 C12 1.397(3) . ?
C17 H17 0.9300 . ?
C17 C18 1.380(3) . ?
C13 C18 1.394(3) . ?
C8 H8 0.9300 . ?
C8 C9 1.374(4) . ?
C11 H11 0.9300 . ?
C11 C10 1.384(3) . ?
C11 C12 1.381(3) . ?
C18 H18 0.9300 . ?
C10 C9 1.387(3) . ?
N1 C19 1.459(3) . ?
N1 C20 1.452(3) . ?
C1 C2 1.378(4) . ?
C1 C6 1.381(4) . ?
C9 H9 0.9300 . ?
C12 H12 0.9300 . ?
C2 H2 0.9300 . ?
C5 H5 0.9300 . ?
C5 C6 1.383(3) . ?
C6 H6 0.9300 . ?
C19 H19A 0.9600 . ?
C19 H19B 0.9600 . ?
C19 H19C 0.9600 . ?
C20 H20A 0.9600 . ?
C20 H20B 0.9600 . ?
C20 H20C 0.9600 . ?

loop_
_geom_torsion_atom_site_label_1
_geom_torsion_atom_site_label_2
_geom_torsion_atom_site_label_3
_geom_torsion_atom_site_label_4
_geom_torsion
_geom_torsion_site_symmetry_1
_geom_torsion_site_symmetry_2
_geom_torsion_site_symmetry_3
_geom_torsion_site_symmetry_4
_geom_torsion_publ_flag
P1 C4 C5 C6 177.79(19) . . . . ?
P1 C7 C8 C9 178.60(18) . . . . ?
P1 C7 C12 C11 -179.82(18) . . . . ?
P1 C13 C18 C17 178.04(18) . . . . ?
Cl2 C10 C9 C8 -177.51(18) . . . . ?
Cl1 C1 C2 C3 179.73(16) . . . . ?
Cl1 C1 C6 C5 -179.75(19) . . . . ?
C15 C16 C17 C18 -0.9(3) . . . . ?
C15 C16 N1 C19 10.4(4) . . . . ?
C15 C16 N1 C20 161.8(2) . . . . ?
C15 C14 C13 P1 -179.48(17) . . . . ?
C15 C14 C13 C18 0.0(3) . . . . ?
C16 C15 C14 C13 1.0(3) . . . . ?
C16 C17 C18 C13 2.0(4) . . . . ?
C14 C15 C16 C17 -0.5(3) . . . . ?
C14 C15 C16 N1 178.6(2) . . . . ?
C14 C13 C18 C17 -1.5(3) . . . . ?
C3 C4 C5 C6 -0.3(3) . . . . ?
C4 P1 C7 C8 -73.92(19) . . . . ?
C4 P1 C7 C12 107.3(2) . . . . ?
C4 P1 C13 C14 -15.7(2) . . . . ?
C4 P1 C13 C18 164.78(18) . . . . ?
C4 C3 C2 C1 0.3(3) . . . . ?
C4 C5 C6 C1 -0.2(4) . . . . ?
C7 P1 C4 C3 162.92(17) . . . . ?
C7 P1 C4 C5 -15.2(2) . . . . ?
C7 P1 C13 C14 88.3(2) . . . . ?
C7 P1 C13 C18 -91.20(19) . . . . ?
C7 C8 C9 C10 1.3(4) . . . . ?
C17 C16 N1 C19 -170.5(2) . . . . ?
C17 C16 N1 C20 -19.2(4) . . . . ?
C13 P1 C4 C3 -91.94(18) . . . . ?
C13 P1 C4 C5 90.0(2) . . . . ?
C13 P1 C7 C8 -179.47(18) . . . . ?
C13 P1 C7 C12 1.7(2) . . . . ?
C8 C7 C12 C11 1.4(3) . . . . ?
C11 C10 C9 C8 1.1(3) . . . . ?
C10 C11 C12 C7 0.9(3) . . . . ?
N1 C16 C17 C18 180.0(2) . . . . ?
C12 C7 C8 C9 -2.5(3) . . . . ?
C12 C11 C10 Cl2 176.41(17) . . . . ?
C12 C11 C10 C9 -2.2(4) . . . . ?
C2 C3 C4 P1 -177.94(16) . . . . ?
C2 C3 C4 C5 0.3(3) . . . . ?
C2 C1 C6 C5 0.7(4) . . . . ?
C6 C1 C2 C3 -0.8(3) . . . . ?
